data_4077292
loop_
_publ_author_name
'Mindiola, Daniel J.'
'Cummins, Christopher C.'

_publ_section_title
;
 Probing the Niobium Metallaaziridine Functionality
;
_journal_issue 17
_journal_name_full Organometallics
_journal_page_first 3626
_journal_paper_doi 10.1021/om010089x
_journal_volume 20
_journal_year 2001
_chemical_formula_sum 'C46 H58 N3 Nb O'
_chemical_formula_weight 761.86
_chemical_name_systematic
; 
 ? 
;
_space_group_IT_number 2
_symmetry_cell_setting triclinic
_symmetry_space_group_name_Hall '-P 1'
_symmetry_space_group_name_H-M 'P -1'
_atom_sites_solution_hydrogens geom
_atom_sites_solution_primary direct
_atom_sites_solution_secondary difmap
_audit_creation_method SHELXL
_cell_angle_alpha 82.939(11)
_cell_angle_beta 86.518(12)
_cell_angle_gamma 76.679(12)
_cell_formula_units_Z 2
_cell_length_a 9.810(7)
_cell_length_b 10.500(7)
_cell_length_c 21.255(14)
_cell_measurement_temperature 183(2)
_cell_volume 2113(2)
_computing_cell_refinement 'Siemens XSCANS'
_computing_data_collection 'Siemens XSCANS'
_computing_data_reduction 'Siemens SHELXTL'
_computing_molecular_graphics 'Siemens SHELXTL'
_computing_publication_material 'Siemens SHELXTL'
_computing_structure_refinement 'SHELXL-93 (Sheldrick, 1993)'
_computing_structure_solution 'SHELXS-86 (Sheldrick, 1990)'
_diffrn_ambient_temperature 183(2)
_diffrn_measurement_device 'Siemens P4'
_diffrn_measurement_method '\w scans'
_diffrn_radiation_monochromator graphite
_diffrn_radiation_source 'fine-focus sealed tube'
_diffrn_radiation_type MoK\a
_diffrn_radiation_wavelength 0.71073
_diffrn_reflns_av_R_equivalents 0.0463
_diffrn_reflns_av_sigmaI/netI 0.0862
_diffrn_reflns_limit_h_max 10
_diffrn_reflns_limit_h_min -9
_diffrn_reflns_limit_k_max 11
_diffrn_reflns_limit_k_min -11
_diffrn_reflns_limit_l_max 23
_diffrn_reflns_limit_l_min -23
_diffrn_reflns_number 8625
_diffrn_reflns_theta_max 23.40
_diffrn_reflns_theta_min 2.13
_exptl_absorpt_coefficient_mu 0.320
_exptl_absorpt_correction_T_max 0.8714
_exptl_absorpt_correction_T_min 0.7214
_exptl_absorpt_correction_type empirical
_exptl_crystal_density_diffrn 1.197
_exptl_crystal_F_000 808
_exptl_crystal_size_max 0.25
_exptl_crystal_size_mid 0.21
_exptl_crystal_size_min 0.08
_refine_diff_density_max 0.396
_refine_diff_density_min -0.366
_refine_diff_density_rms 0.060
_refine_ls_extinction_coef 0.0027(5)
_refine_ls_extinction_expression Fc^*^=kFc[1+0.001xFc^2^\l^3^/sin(2\q)]^-1/4^
_refine_ls_extinction_method SHELXL
_refine_ls_goodness_of_fit_all 0.926
_refine_ls_goodness_of_fit_obs 1.033
_refine_ls_matrix_type full
_refine_ls_number_parameters 465
_refine_ls_number_reflns 5995
_refine_ls_number_restraints 0
_refine_ls_restrained_S_all 0.926
_refine_ls_restrained_S_obs 1.033
_refine_ls_R_factor_all 0.0664
_refine_ls_R_factor_obs 0.0418
_refine_ls_shift/esd_max 0.010
_refine_ls_shift/esd_mean 0.001
_refine_ls_structure_factor_coef Fsqd
_refine_ls_weighting_details 'w=1/[\s^2^(Fo^2^)+(0.0444P)^2^+0.0000P] where P=(Fo^2^+2Fc^2^)/3'
_refine_ls_weighting_scheme calc
_refine_ls_wR_factor_all 0.0936
_refine_ls_wR_factor_obs 0.0877
_reflns_number_observed 4349
_reflns_number_total 5995
_reflns_observed_criterion >2sigma(I)
_cod_data_source_file om010089x.cif
_cod_data_source_block 99249
_cod_depositor_comments
;
The following automatic conversions were performed:

'_symmetry_cell_setting' value 'Triclinic' changed to 'triclinic'
according to /home/saulius/struct/CIF-dictionaries/cif_core.dic
dictionary named 'cif_core.dic' version 2.4.2 from 2011-04-26.

Automatic conversion script
Id: cif_fix_values 1715 2011-07-08 13:25:40Z adriana 

The following automatic conversions were performed:

'_refine_ls_weighting_scheme' value 'calc
w=1/[\s^2^(Fo^2^)+(0.0444P)^2^+0.0000P] where P=(Fo^2^+2Fc^2^)/3' was
changed to 'calc'. New tag '_refine_ls_weighting_details' was
created. The value of the new tag was set to
'w=1/[\s^2^(Fo^2^)+(0.0444P)^2^+0.0000P] where P=(Fo^2^+2Fc^2^)/3'.

Automatic conversion script
Id: cif_fix_values 3143 2015-03-26 13:38:13Z robertas 
;
_cod_original_cell_volume 2113.3(25)
_cod_original_sg_symbol_H-M P-1
_cod_database_code 4077292

loop_
_symmetry_equiv_pos_as_xyz
'x, y, z'
'-x, -y, -z'

loop_
_atom_site_aniso_label
_atom_site_aniso_U_11
_atom_site_aniso_U_22
_atom_site_aniso_U_33
_atom_site_aniso_U_23
_atom_site_aniso_U_13
_atom_site_aniso_U_12
Nb 0.0267(2) 0.0287(2) 0.0282(2) 0.00196(15) -0.00185(14) -0.00436(14)
O 0.0305(15) 0.0332(15) 0.0321(14) 0.0030(12) 0.0036(12) -0.0064(12)
N1 0.029(2) 0.031(2) 0.036(2) 0.0001(15) -0.0042(15) -0.0026(15)
N2 0.029(2) 0.031(2) 0.029(2) 0.0007(15) 0.0009(15) -0.0007(14)
N3 0.031(2) 0.043(2) 0.028(2) 0.000(2) -0.0036(15) -0.011(2)
C48 0.035(2) 0.032(2) 0.025(2) 0.005(2) 0.001(2) -0.009(2)
C42 0.037(2) 0.030(2) 0.037(2) 0.000(2) 0.006(2) -0.011(2)
C37 0.037(2) 0.060(3) 0.027(2) 0.001(2) -0.004(2) -0.017(2)
C251 0.070(3) 0.050(3) 0.039(3) -0.003(2) 0.008(2) -0.007(2)
C31 0.028(2) 0.040(3) 0.035(2) 0.002(2) -0.002(2) -0.016(2)
C413 0.036(3) 0.047(3) 0.035(2) 0.001(2) 0.004(2) -0.007(2)
C29 0.031(2) 0.053(3) 0.048(3) 0.014(2) -0.003(2) 0.002(2)
C32 0.040(3) 0.045(3) 0.039(3) 0.000(2) -0.002(2) -0.012(2)
C26 0.037(2) 0.029(2) 0.036(2) -0.001(2) -0.002(2) -0.003(2)
C27 0.035(2) 0.030(2) 0.031(2) 0.005(2) -0.001(2) 0.001(2)
C21 0.029(2) 0.031(2) 0.031(2) 0.002(2) -0.003(2) -0.005(2)
C17 0.042(3) 0.042(3) 0.041(2) -0.006(2) -0.013(2) 0.002(2)
C41 0.033(2) 0.039(2) 0.028(2) -0.004(2) -0.004(2) -0.010(2)
C11 0.036(2) 0.025(2) 0.040(2) -0.008(2) -0.002(2) -0.007(2)
C28 0.056(3) 0.040(3) 0.049(3) -0.003(2) 0.000(2) -0.001(2)
C33 0.043(3) 0.065(3) 0.044(3) -0.005(2) 0.001(2) -0.025(2)
C12 0.038(3) 0.034(2) 0.051(3) -0.003(2) 0.000(2) -0.004(2)
C44 0.113(5) 0.038(3) 0.073(4) -0.006(3) 0.007(3) -0.034(3)
C34 0.046(3) 0.084(4) 0.037(3) 0.011(3) -0.006(2) -0.026(3)
C25 0.046(3) 0.040(3) 0.032(2) -0.002(2) 0.001(2) -0.011(2)
C16 0.047(3) 0.036(3) 0.043(2) 0.002(2) -0.002(2) 0.001(2)
C47 0.070(3) 0.039(3) 0.047(3) 0.004(2) -0.011(2) -0.016(2)
C24 0.058(3) 0.051(3) 0.027(2) 0.006(2) -0.004(2) -0.005(2)
C412 0.045(3) 0.054(3) 0.052(3) 0.005(3) 0.010(2) 0.005(2)
C39 0.040(3) 0.064(3) 0.058(3) -0.016(2) 0.013(2) -0.019(2)
C13 0.038(3) 0.035(3) 0.079(3) -0.008(3) -0.005(2) 0.002(2)
C22 0.034(2) 0.042(3) 0.038(2) 0.005(2) 0.004(2) -0.002(2)
C35 0.038(3) 0.062(3) 0.055(3) 0.019(3) -0.002(2) -0.015(2)
C38 0.053(3) 0.055(3) 0.045(3) 0.008(2) 0.001(2) -0.022(2)
C43 0.080(4) 0.051(3) 0.044(3) -0.006(2) 0.007(2) -0.028(3)
C23 0.048(3) 0.042(3) 0.037(2) 0.011(2) -0.008(2) 0.000(2)
C46 0.077(4) 0.052(3) 0.050(3) 0.014(3) -0.011(3) -0.018(3)
C49 0.041(3) 0.052(3) 0.044(3) -0.009(2) 0.008(2) -0.015(2)
C19 0.073(3) 0.065(3) 0.047(3) -0.019(2) -0.017(2) -0.005(3)
C410 0.069(4) 0.051(3) 0.057(3) -0.014(3) 0.008(3) -0.029(3)
C36 0.041(3) 0.044(3) 0.047(3) 0.004(2) 0.002(2) -0.011(2)
C411 0.078(4) 0.036(3) 0.057(3) -0.002(2) 0.017(3) -0.004(3)
C15 0.066(3) 0.037(3) 0.053(3) 0.001(2) -0.011(3) -0.006(2)
C14 0.049(3) 0.035(3) 0.077(3) -0.005(3) -0.020(3) 0.006(2)
C18 0.070(4) 0.095(4) 0.075(3) -0.002(3) -0.025(3) -0.043(3)
C231 0.072(3) 0.066(3) 0.053(3) 0.026(3) -0.005(3) 0.017(3)
C331 0.103(4) 0.096(4) 0.048(3) -0.025(3) 0.015(3) -0.037(3)
C45 0.089(4) 0.040(3) 0.066(4) 0.016(3) 0.011(3) -0.020(3)
C151 0.111(5) 0.059(3) 0.069(3) 0.024(3) -0.008(3) 0.010(3)
C351 0.068(4) 0.093(4) 0.084(4) 0.043(3) 0.000(3) 0.003(3)
C131 0.045(3) 0.077(4) 0.129(5) -0.001(4) 0.004(3) 0.003(3)

loop_
_atom_site_label
_atom_site_type_symbol
_atom_site_fract_x
_atom_site_fract_y
_atom_site_fract_z
_atom_site_U_iso_or_equiv
_atom_site_thermal_displace_type
_atom_site_occupancy
_atom_site_calc_flag
_atom_site_refinement_flags
Nb Nb 0.70367(4) 0.78423(3) -0.22027(2) 0.02855(14) Uani 1 d .
O O 0.8065(2) 0.8514(2) -0.29113(10) 0.0328(6) Uani 1 d .
N1 N 0.6763(3) 0.9202(3) -0.16113(13) 0.0330(8) Uani 1 d .
N2 N 0.7596(3) 0.6421(3) -0.15283(13) 0.0312(7) Uani 1 d .
N3 N 0.5259(3) 0.7559(3) -0.24866(13) 0.0337(8) Uani 1 d .
C48 C 0.9941(4) 0.7426(4) -0.3581(2) 0.0313(9) Uani 1 d .
C42 C 0.9254(4) 0.9902(4) -0.3599(2) 0.0348(9) Uani 1 d .
C37 C 0.4212(4) 0.7062(4) -0.2046(2) 0.0409(10) Uani 1 d .
H37A H 0.4618(4) 0.6875(4) -0.1615(2) 0.049 Uiso 1 calc R
C251 C 0.5190(5) 0.6464(4) 0.0577(2) 0.0546(12) Uani 1 d .
H25A H 0.5280(5) 0.5943(4) 0.0994(2) 0.082 Uiso 1 calc R
H25B H 0.4285(5) 0.6468(4) 0.0404(2) 0.082 Uiso 1 calc R
H25C H 0.5244(5) 0.7369(4) 0.0621(2) 0.082 Uiso 1 calc R
C31 C 0.4887(4) 0.7936(4) -0.3143(2) 0.0336(9) Uani 1 d .
C413 C 1.1373(4) 0.6990(4) -0.3678(2) 0.0405(10) Uani 1 d .
H41A H 1.1998(4) 0.7448(4) -0.3530(2) 0.049 Uiso 1 calc R
C29 C 1.0052(4) 0.6017(4) -0.1977(2) 0.0477(11) Uani 1 d .
H29A H 1.0103(4) 0.6807(4) -0.1787(2) 0.072 Uiso 1 calc R
H29B H 1.0506(4) 0.6038(4) -0.2401(2) 0.072 Uiso 1 calc R
H29C H 1.0530(4) 0.5232(4) -0.1710(2) 0.072 Uiso 1 calc R
C32 C 0.5296(4) 0.7039(4) -0.3577(2) 0.0410(10) Uani 1 d .
H32A H 0.5772(4) 0.6164(4) -0.3436(2) 0.049 Uiso 1 calc R
C26 C 0.6479(4) 0.6411(4) -0.0484(2) 0.0350(9) Uani 1 d .
H26A H 0.5826(4) 0.7193(4) -0.0632(2) 0.042 Uiso 1 calc R
C27 C 0.8527(4) 0.5974(4) -0.2030(2) 0.0340(9) Uani 1 d .
C21 C 0.7533(4) 0.5844(3) -0.0899(2) 0.0310(9) Uani 1 d .
C17 C 0.7677(4) 0.9313(4) -0.1091(2) 0.0425(10) Uani 1 d .
H17A H 0.8231(4) 0.8402(4) -0.0961(2) 0.051 Uiso 1 calc R
C41 C 0.9387(4) 0.8567(4) -0.3207(2) 0.0327(9) Uani 1 d .
C11 C 0.5745(4) 1.0351(4) -0.1833(2) 0.0333(9) Uani 1 d .
C28 C 0.8326(4) 0.4793(4) -0.2317(2) 0.0498(11) Uani 1 d .
H28A H 0.7322(4) 0.4830(4) -0.2337(2) 0.075 Uiso 1 calc R
H28B H 0.8774(4) 0.3987(4) -0.2055(2) 0.075 Uiso 1 calc R
H28C H 0.8752(4) 0.4792(4) -0.2746(2) 0.075 Uiso 1 calc R
C33 C 0.5024(4) 0.7391(5) -0.4221(2) 0.0486(11) Uani 1 d .
C12 C 0.4439(4) 1.0654(4) -0.1530(2) 0.0420(10) Uani 1 d .
H12A H 0.4253(4) 1.0130(4) -0.1151(2) 0.050 Uiso 1 calc R
C44 C 0.9399(6) 1.2154(5) -0.3677(2) 0.072(2) Uani 1 d .
H44A H 0.9601(6) 1.2864(5) -0.3491(2) 0.087 Uiso 1 calc R
C34 C 0.4311(5) 0.8647(5) -0.4405(2) 0.0553(13) Uani 1 d .
H34A H 0.4116(5) 0.8897(5) -0.4841(2) 0.066 Uiso 1 calc R
C25 C 0.6356(4) 0.5868(4) 0.0137(2) 0.0392(10) Uani 1 d .
C16 C 0.5994(4) 1.1117(4) -0.2388(2) 0.0440(11) Uani 1 d .
H16A H 0.6891(4) 1.0930(4) -0.2596(2) 0.053 Uiso 1 calc R
C47 C 0.8819(5) 1.0114(4) -0.4216(2) 0.0517(12) Uani 1 d .
H47A H 0.8623(5) 0.9408(4) -0.4408(2) 0.062 Uiso 1 calc R
C24 C 0.7316(4) 0.4721(4) 0.0345(2) 0.0474(11) Uani 1 d .
H24A H 0.7249(4) 0.4335(4) 0.0770(2) 0.057 Uiso 1 calc R
C412 C 1.1889(5) 0.5910(5) -0.3986(2) 0.0543(12) Uani 1 d .
H41C H 1.2874(5) 0.5613(5) -0.4045(2) 0.065 Uiso 1 calc R
C39 C 0.2855(4) 0.8075(4) -0.1996(2) 0.0527(12) Uani 1 d .
H39A H 0.3050(4) 0.8893(4) -0.1884(2) 0.079 Uiso 1 calc R
H39B H 0.2241(4) 0.7744(4) -0.1666(2) 0.079 Uiso 1 calc R
H39C H 0.2394(4) 0.8248(4) -0.2403(2) 0.079 Uiso 1 calc R
C13 C 0.3406(4) 1.1702(4) -0.1766(2) 0.0521(12) Uani 1 d .
C22 C 0.8466(4) 0.4696(4) -0.0678(2) 0.0403(10) Uani 1 d .
H22A H 0.9186(4) 0.4288(4) -0.0956(2) 0.048 Uiso 1 calc R
C35 C 0.3863(4) 0.9565(5) -0.3985(2) 0.0531(12) Uani 1 d .
C38 C 0.3967(4) 0.5787(4) -0.2215(2) 0.0505(12) Uani 1 d .
H38A H 0.4866(4) 0.5151(4) -0.2244(2) 0.076 Uiso 1 calc R
H38B H 0.3514(4) 0.5941(4) -0.2625(2) 0.076 Uiso 1 calc R
H38C H 0.3361(4) 0.5439(4) -0.1888(2) 0.076 Uiso 1 calc R
C43 C 0.9558(5) 1.0925(4) -0.3330(2) 0.0567(12) Uani 1 d .
H43A H 0.9875(5) 1.0791(4) -0.2909(2) 0.068 Uiso 1 calc R
C23 C 0.8363(4) 0.4135(4) -0.0058(2) 0.0451(11) Uani 1 d .
C46 C 0.8666(5) 1.1340(5) -0.4555(2) 0.0603(13) Uani 1 d .
H46A H 0.8358(5) 1.1475(5) -0.4979(2) 0.072 Uiso 1 calc R
C49 C 0.9053(4) 0.6780(4) -0.3824(2) 0.0453(11) Uani 1 d .
H49A H 0.8068(4) 0.7091(4) -0.3776(2) 0.054 Uiso 1 calc R
C19 C 0.6886(5) 0.9799(4) -0.0501(2) 0.0616(13) Uani 1 d .
H19A H 0.6214(5) 0.9255(4) -0.0357(2) 0.092 Uiso 1 calc R
H19B H 0.6383(5) 1.0717(4) -0.0597(2) 0.092 Uiso 1 calc R
H19C H 0.7549(5) 0.9738(4) -0.0166(2) 0.092 Uiso 1 calc R
C410 C 0.9581(5) 0.5692(4) -0.4135(2) 0.0562(12) Uani 1 d .
H41D H 0.8962(5) 0.5247(4) -0.4298(2) 0.067 Uiso 1 calc R
C36 C 0.4177(4) 0.9191(4) -0.3347(2) 0.0445(11) Uani 1 d .
H36A H 0.3893(4) 0.9815(4) -0.3049(2) 0.053 Uiso 1 calc R
C411 C 1.1012(6) 0.5246(4) -0.4213(2) 0.0595(13) Uani 1 d .
H41E H 1.1383(6) 0.4483(4) -0.4421(2) 0.071 Uiso 1 calc R
C15 C 0.4963(5) 1.2152(4) -0.2645(2) 0.0532(12) Uani 1 d .
C14 C 0.3678(5) 1.2422(4) -0.2328(2) 0.0554(12) Uani 1 d .
H14A H 0.2960(5) 1.3125(4) -0.2502(2) 0.066 Uiso 1 calc R
C18 C 0.8731(5) 1.0127(5) -0.1331(2) 0.076(2) Uani 1 d .
H18A H 0.9226(5) 0.9790(5) -0.1712(2) 0.114 Uiso 1 calc R
H18B H 0.9407(5) 1.0071(5) -0.1002(2) 0.114 Uiso 1 calc R
H18C H 0.8241(5) 1.1048(5) -0.1434(2) 0.114 Uiso 1 calc R
C231 C 0.9397(5) 0.2887(4) 0.0171(2) 0.072(2) Uani 1 d .
H23A H 1.0064(5) 0.2614(4) -0.0176(2) 0.107 Uiso 1 calc R
H23B H 0.8894(5) 0.2191(4) 0.0310(2) 0.107 Uiso 1 calc R
H23C H 0.9903(5) 0.3045(4) 0.0526(2) 0.107 Uiso 1 calc R
C331 C 0.5513(6) 0.6402(5) -0.4692(2) 0.079(2) Uani 1 d .
H33A H 0.6001(6) 0.5562(5) -0.4470(2) 0.118 Uiso 1 calc R
H33B H 0.6153(6) 0.6731(5) -0.5010(2) 0.118 Uiso 1 calc R
H33C H 0.4702(6) 0.6272(5) -0.4903(2) 0.118 Uiso 1 calc R
C45 C 0.8951(5) 1.2354(5) -0.4290(2) 0.0668(14) Uani 1 d .
H45A H 0.8843(5) 1.3199(5) -0.4526(2) 0.080 Uiso 1 calc R
C151 C 0.5285(6) 1.2944(5) -0.3263(2) 0.087(2) Uani 1 d .
H15A H 0.6251(6) 1.2591(5) -0.3407(2) 0.130 Uiso 1 calc R
H15B H 0.5173(6) 1.3868(5) -0.3193(2) 0.130 Uiso 1 calc R
H15C H 0.4638(6) 1.2881(5) -0.3585(2) 0.130 Uiso 1 calc R
C351 C 0.3062(5) 1.0920(5) -0.4204(2) 0.090(2) Uani 1 d .
H35A H 0.2834(5) 1.1434(5) -0.3842(2) 0.135 Uiso 1 calc R
H35B H 0.2194(5) 1.0868(5) -0.4394(2) 0.135 Uiso 1 calc R
H35C H 0.3631(5) 1.1348(5) -0.4520(2) 0.135 Uiso 1 calc R
C131 C 0.1980(5) 1.2022(5) -0.1429(3) 0.088(2) Uani 1 d .
H13A H 0.1975(5) 1.1412(5) -0.1041(3) 0.132 Uiso 1 calc R
H13B H 0.1257(5) 1.1934(5) -0.1709(3) 0.132 Uiso 1 calc R
H13C H 0.1788(5) 1.2927(5) -0.1318(3) 0.132 Uiso 1 calc R
H H 1.0075(31) 0.8546(28) -0.2870(14) 0.021(8) Uiso 1 d .

loop_
_atom_type_symbol
_atom_type_description
_atom_type_scat_dispersion_real
_atom_type_scat_dispersion_imag
_atom_type_scat_source
C C 0.0033 0.0016 'International Tables Vol C Tables 4.2.6.8 and 6.1.1.4'
H H 0.0000 0.0000 'International Tables Vol C Tables 4.2.6.8 and 6.1.1.4'
N N 0.0061 0.0033 'International Tables Vol C Tables 4.2.6.8 and 6.1.1.4'
O O 0.0106 0.0060 'International Tables Vol C Tables 4.2.6.8 and 6.1.1.4'
Nb Nb -2.0727 0.6215 'International Tables Vol C Tables 4.2.6.8 and 6.1.1.4'

loop_
_geom_angle_atom_site_label_1
_geom_angle_atom_site_label_2
_geom_angle_atom_site_label_3
_geom_angle
O Nb N2 131.77(11)
O Nb N3 109.88(11)
N2 Nb N3 104.00(12)
O Nb N1 104.11(12)
N2 Nb N1 92.45(13)
N3 Nb N1 113.29(12)
O Nb C27 95.49(12)
N2 Nb C27 39.81(12)
N3 Nb C27 109.94(14)
N1 Nb C27 121.90(13)
C41 O Nb 147.8(2)
C11 N1 C17 117.6(3)
C11 N1 Nb 111.4(2)
C17 N1 Nb 129.0(2)
C21 N2 C27 128.6(3)
C21 N2 Nb 152.6(2)
C27 N2 Nb 78.6(2)
C31 N3 C37 117.2(3)
C31 N3 Nb 119.5(2)
C37 N3 Nb 123.1(2)
C49 C48 C413 118.8(4)
C49 C48 C41 121.3(3)
C413 C48 C41 119.8(4)
C43 C42 C47 119.2(4)
C43 C42 C41 119.3(3)
C47 C42 C41 121.5(4)
N3 C37 C38 111.8(3)
N3 C37 C39 112.4(3)
C38 C37 C39 111.5(3)
C36 C31 C32 119.1(4)
C36 C31 N3 121.2(4)
C32 C31 N3 119.7(3)
C412 C413 C48 120.3(4)
C31 C32 C33 121.2(4)
C25 C26 C21 121.9(4)
N2 C27 C28 117.7(3)
N2 C27 C29 116.9(3)
C28 C27 C29 113.9(3)
N2 C27 Nb 61.6(2)
C28 C27 Nb 119.9(3)
C29 C27 Nb 117.1(3)
C22 C21 C26 118.3(3)
C22 C21 N2 122.1(3)
C26 C21 N2 119.6(3)
N1 C17 C19 114.4(3)
N1 C17 C18 111.1(3)
C19 C17 C18 111.4(4)
O C41 C48 111.9(3)
O C41 C42 108.2(3)
C48 C41 C42 113.6(3)
C12 C11 C16 118.6(4)
C12 C11 N1 120.5(3)
C16 C11 N1 120.7(3)
C34 C33 C32 117.9(4)
C34 C33 C331 121.6(4)
C32 C33 C331 120.4(4)
C11 C12 C13 121.2(4)
C45 C44 C43 120.5(4)
C33 C34 C35 122.6(4)
C26 C25 C24 118.3(4)
C26 C25 C251 121.6(4)
C24 C25 C251 120.1(3)
C11 C16 C15 121.4(4)
C46 C47 C42 120.6(4)
C23 C24 C25 121.0(4)
C413 C412 C411 121.0(4)
C14 C13 C12 118.6(4)
C14 C13 C131 120.7(4)
C12 C13 C131 120.7(4)
C23 C22 C21 120.9(4)
C34 C35 C36 118.0(4)
C34 C35 C351 120.9(4)
C36 C35 C351 121.0(5)
C42 C43 C44 119.7(4)
C24 C23 C22 119.7(4)
C24 C23 C231 120.6(4)
C22 C23 C231 119.7(4)
C45 C46 C47 120.5(4)
C410 C49 C48 120.6(4)
C49 C410 C411 119.9(4)
C31 C36 C35 121.0(4)
C412 C411 C410 119.4(4)
C14 C15 C16 118.3(4)
C14 C15 C151 122.6(4)
C16 C15 C151 119.1(4)
C15 C14 C13 121.9(4)
C46 C45 C44 119.6(4)

loop_
_geom_bond_atom_site_label_1
_geom_bond_atom_site_label_2
_geom_bond_distance
Nb O 1.914(2)
Nb N2 1.943(3)
Nb N3 1.976(3)
Nb N1 1.979(3)
Nb C27 2.166(4)
O C41 1.417(4)
N1 C11 1.427(4)
N1 C17 1.497(4)
N2 C21 1.402(4)
N2 C27 1.414(4)
N3 C31 1.447(4)
N3 C37 1.488(4)
C48 C49 1.378(5)
C48 C413 1.385(5)
C48 C41 1.498(5)
C42 C43 1.373(5)
C42 C47 1.380(5)
C42 C41 1.523(5)
C37 C38 1.502(5)
C37 C39 1.507(5)
C251 C25 1.503(5)
C31 C36 1.372(5)
C31 C32 1.376(5)
C413 C412 1.360(5)
C29 C27 1.518(5)
C32 C33 1.398(5)
C26 C25 1.383(5)
C26 C21 1.392(5)
C27 C28 1.504(5)
C21 C22 1.384(5)
C17 C19 1.514(5)
C17 C18 1.515(6)
C11 C12 1.386(5)
C11 C16 1.385(5)
C33 C34 1.365(6)
C33 C331 1.511(6)
C12 C13 1.380(5)
C44 C45 1.377(6)
C44 C43 1.386(6)
C34 C35 1.374(6)
C25 C24 1.389(5)
C16 C15 1.385(5)
C47 C46 1.377(5)
C24 C23 1.378(5)
C412 C411 1.367(6)
C13 C14 1.379(6)
C13 C131 1.518(6)
C22 C23 1.384(5)
C35 C36 1.397(6)
C35 C351 1.492(6)
C23 C231 1.507(5)
C46 C45 1.354(6)
C49 C410 1.371(6)
C410 C411 1.380(6)
C15 C14 1.379(6)
C15 C151 1.522(6)

loop_
_geom_torsion_atom_site_label_1
_geom_torsion_atom_site_label_2
_geom_torsion_atom_site_label_3
_geom_torsion_atom_site_label_4
_geom_torsion
N2 Nb O C41 -14.5(5)
N3 Nb O C41 -146.5(4)
N1 Nb O C41 91.9(4)
C27 Nb O C41 -32.9(4)
O Nb N1 C11 73.2(2)
N2 Nb N1 C11 -152.5(2)
N3 Nb N1 C11 -46.1(3)
C27 Nb N1 C11 179.0(2)
O Nb N1 C17 -90.2(3)
N2 Nb N1 C17 44.1(3)
N3 Nb N1 C17 150.5(3)
C27 Nb N1 C17 15.6(3)
O Nb N2 C21 144.6(5)
N3 Nb N2 C21 -81.6(5)
N1 Nb N2 C21 33.2(5)
C27 Nb N2 C21 174.0(6)
O Nb N2 C27 -29.4(3)
N3 Nb N2 C27 104.5(2)
N1 Nb N2 C27 -140.8(2)
C27 Nb N2 C27 0.0
O Nb N3 C31 -3.8(3)
N2 Nb N3 C31 -148.9(3)
N1 Nb N3 C31 112.2(3)
C27 Nb N3 C31 -107.6(3)
O Nb N3 C37 -179.0(3)
N2 Nb N3 C37 35.9(3)
N1 Nb N3 C37 -63.0(3)
C27 Nb N3 C37 77.2(3)
C31 N3 C37 C38 65.0(4)
Nb N3 C37 C38 -119.7(3)
C31 N3 C37 C39 -61.3(4)
Nb N3 C37 C39 114.0(3)
C37 N3 C31 C36 88.3(4)
Nb N3 C31 C36 -87.2(4)
C37 N3 C31 C32 -94.2(4)
Nb N3 C31 C32 90.4(4)
C49 C48 C413 C412 -2.7(5)
C41 C48 C413 C412 176.3(3)
C36 C31 C32 C33 1.3(6)
N3 C31 C32 C33 -176.4(3)
C21 N2 C27 C28 72.7(5)
Nb N2 C27 C28 -110.9(3)
C21 N2 C27 C29 -68.6(5)
Nb N2 C27 C29 107.8(3)
C21 N2 C27 Nb -176.5(4)
Nb N2 C27 Nb 0.0
O Nb C27 N2 158.4(2)
N2 Nb C27 N2 0.0
N3 Nb C27 N2 -88.1(2)
N1 Nb C27 N2 48.1(2)
O Nb C27 C28 -94.1(3)
N2 Nb C27 C28 107.4(4)
N3 Nb C27 C28 19.3(3)
N1 Nb C27 C28 155.5(3)
O Nb C27 C29 51.0(3)
N2 Nb C27 C29 -107.5(3)
N3 Nb C27 C29 164.4(3)
N1 Nb C27 C29 -59.4(3)
C25 C26 C21 C22 0.7(5)
C25 C26 C21 N2 178.9(3)
C27 N2 C21 C22 1.5(6)
Nb N2 C21 C22 -171.0(4)
C27 N2 C21 C26 -176.6(3)
Nb N2 C21 C26 11.0(7)
C11 N1 C17 C19 55.7(5)
Nb N1 C17 C19 -141.8(3)
C11 N1 C17 C18 -71.5(4)
Nb N1 C17 C18 91.0(4)
Nb O C41 C48 84.4(5)
Nb O C41 C42 -149.7(3)
C49 C48 C41 O 25.8(5)
C413 C48 C41 O -153.1(3)
C49 C48 C41 C42 -97.1(4)
C413 C48 C41 C42 84.0(4)
C43 C42 C41 O 92.5(4)
C47 C42 C41 O -86.8(4)
C43 C42 C41 C48 -142.7(4)
C47 C42 C41 C48 38.1(5)
C17 N1 C11 C12 -85.5(4)
Nb N1 C11 C12 109.0(3)
C17 N1 C11 C16 100.3(4)
Nb N1 C11 C16 -65.2(4)
C31 C32 C33 C34 -1.4(6)
C31 C32 C33 C331 178.4(4)
C16 C11 C12 C13 -0.6(6)
N1 C11 C12 C13 -175.0(3)
C32 C33 C34 C35 0.3(6)
C331 C33 C34 C35 -179.6(4)
C21 C26 C25 C24 -0.3(6)
C21 C26 C25 C251 -178.2(4)
C12 C11 C16 C15 -1.2(6)
N1 C11 C16 C15 173.1(4)
C43 C42 C47 C46 -1.2(6)
C41 C42 C47 C46 178.1(4)
C26 C25 C24 C23 -0.2(6)
C251 C25 C24 C23 177.8(4)
C48 C413 C412 C411 0.9(6)
C11 C12 C13 C14 2.3(6)
C11 C12 C13 C131 180.0(4)
C26 C21 C22 C23 -0.7(6)
N2 C21 C22 C23 -178.8(3)
C33 C34 C35 C36 1.0(6)
C33 C34 C35 C351 -178.8(4)
C47 C42 C43 C44 1.2(7)
C41 C42 C43 C44 -178.1(4)
C45 C44 C43 C42 -0.6(8)
C25 C24 C23 C22 0.2(6)
C25 C24 C23 C231 -179.8(4)
C21 C22 C23 C24 0.3(6)
C21 C22 C23 C231 -179.8(4)
C42 C47 C46 C45 0.5(7)
C413 C48 C49 C410 2.6(6)
C41 C48 C49 C410 -176.4(3)
C48 C49 C410 C411 -0.7(6)
C32 C31 C36 C35 0.1(6)
N3 C31 C36 C35 177.7(3)
C34 C35 C36 C31 -1.2(6)
C351 C35 C36 C31 178.6(4)
C413 C412 C411 C410 1.0(6)
C49 C410 C411 C412 -1.1(7)
C11 C16 C15 C14 1.3(6)
C11 C16 C15 C151 -178.7(4)
C16 C15 C14 C13 0.5(7)
C151 C15 C14 C13 -179.5(4)
C12 C13 C14 C15 -2.3(7)
C131 C13 C14 C15 -179.9(4)
C47 C46 C45 C44 0.1(8)
C43 C44 C45 C46 -0.1(8)
